data_4513172
loop_
_publ_author_name
'Thangavelu, Sonia G.'
'Butcher, Ray J.'
'Cahill, Christopher L.'

_publ_section_title
;
 Role of N-Donor Sterics on the Coordination Environment and
 Dimensionality of Uranyl Thiophenedicarboxylate Coordination Polymers
;
_journal_issue 7
_journal_name_full 'Crystal Growth &amp; Design'
_journal_page_first 3481
_journal_paper_doi 10.1021/acs.cgd.5b00549
_journal_volume 15
_journal_year 2015
_chemical_formula_moiety 'C18 H14 N2 O6 S U'
_chemical_formula_sum 'C18 H14 N2 O6 S U'
_chemical_formula_weight 624.40
_space_group_crystal_system monoclinic
_space_group_IT_number 14
_space_group_name_Hall '-P 2yn'
_space_group_name_H-M_alt 'P 1 21/n 1'
_symmetry_cell_setting monoclinic
_symmetry_Int_Tables_number 14
_symmetry_space_group_name_Hall '-P 2yn'
_symmetry_space_group_name_H-M 'P 1 21/n 1'
_atom_sites_solution_hydrogens geom
_audit_creation_method SHELXL-2013
_cell_angle_alpha 90
_cell_angle_beta 91.5900(10)
_cell_angle_gamma 90
_cell_formula_units_Z 4
_cell_length_a 8.0279(6)
_cell_length_b 13.2100(10)
_cell_length_c 17.6516(13)
_cell_measurement_reflns_used 5239
_cell_measurement_temperature 100(2)
_cell_measurement_theta_max 29.796
_cell_measurement_theta_min 1.926
_cell_volume 1871.2(2)
_computing_cell_refinement 'SAINT, Bruker-AXS'
_computing_data_collection 'APEX, Bruker-AXS'
_computing_data_reduction 'SHELXS-2013 (Sheldrick, 2013)'
_computing_molecular_graphics 'SHELXL-2013 (Sheldrick, 2013)'
_computing_publication_material 'WINGX (Farrugia, 2013)'
_computing_structure_refinement 'SHELXL-2013 (Sheldrick, 2013)'
_computing_structure_solution 'SHELXL-2013 (Sheldrick, 2013)'
_diffrn_ambient_temperature 100(2)
_diffrn_detector_area_resol_mean 'omega and phi scans'
_diffrn_measured_fraction_theta_full 1.000
_diffrn_measured_fraction_theta_max 0.977
_diffrn_measurement_device_type 'Bruker APEX CCD'
_diffrn_measurement_method 'Bruker APEX CCD'
_diffrn_radiation_type MoK\a
_diffrn_radiation_wavelength 0.71073
_diffrn_reflns_av_R_equivalents 0.0912
_diffrn_reflns_av_unetI/netI 0.0769
_diffrn_reflns_Laue_measured_fraction_full 1.000
_diffrn_reflns_Laue_measured_fraction_max 0.977
_diffrn_reflns_limit_h_max 11
_diffrn_reflns_limit_h_min -11
_diffrn_reflns_limit_k_max 17
_diffrn_reflns_limit_k_min -17
_diffrn_reflns_limit_l_max 23
_diffrn_reflns_limit_l_min -24
_diffrn_reflns_number 27242
_diffrn_reflns_point_group_measured_fraction_full 1.000
_diffrn_reflns_point_group_measured_fraction_max 0.977
_diffrn_reflns_theta_full 25.500
_diffrn_reflns_theta_max 29.796
_diffrn_reflns_theta_min 1.926
_diffrn_source 'fine-focus sealed tube'
_exptl_absorpt_coefficient_mu 8.825
_exptl_absorpt_correction_T_max 0.615
_exptl_absorpt_correction_T_min 0.353
_exptl_absorpt_correction_type multi-scan
_exptl_absorpt_process_details 'SADABS, G. Sheldrick (1999)'
_exptl_crystal_colour yellow
_exptl_crystal_density_diffrn 2.216
_exptl_crystal_density_meas ?
_exptl_crystal_description block
_exptl_crystal_F_000 1168
_exptl_crystal_size_max 0.149
_exptl_crystal_size_mid 0.071
_exptl_crystal_size_min 0.061
_refine_diff_density_max 1.283
_refine_diff_density_min -1.075
_refine_diff_density_rms 0.200
_refine_ls_extinction_method none
_refine_ls_goodness_of_fit_ref 1.008
_refine_ls_hydrogen_treatment constr
_refine_ls_matrix_type full
_refine_ls_number_parameters 255
_refine_ls_number_reflns 5239
_refine_ls_number_restraints 0
_refine_ls_restrained_S_all 1.008
_refine_ls_R_factor_all 0.0850
_refine_ls_R_factor_gt 0.0408
_refine_ls_shift/su_max 0.001
_refine_ls_shift/su_mean 0.000
_refine_ls_structure_factor_coef Fsqd
_refine_ls_weighting_details 'w=1/[\s^2^(Fo^2^)+(0.0308P)^2^+0.4810P] where P=(Fo^2^+2Fc^2^)/3'
_refine_ls_weighting_scheme calc
_refine_ls_wR_factor_gt 0.0738
_refine_ls_wR_factor_ref 0.0878
_reflns_Friedel_coverage 0.000
_reflns_number_gt 3411
_reflns_number_total 5239
_reflns_threshold_expression 'I > 2\s(I)'
_cod_data_source_file cg5b00549_si_002.cif
_cod_data_source_block compound3
_cod_depositor_comments
;
The following automatic conversions were performed:

'_exptl_crystal_density_meas' value 'not measured' was changed to '?'
- the value is perceived as not measured.

Automatic conversion script
Id: cif_fix_values 3271 2015-04-21 07:52:19Z andrius 

 Adding full bibliography for 4513170--4513176.cif.
;
_cod_original_sg_symbol_H-M 'P 21/n'
_cod_database_code 4513172
_shelx_space_group_comment
;
The symmetry employed for this shelxl refinement is uniquely defined
by the following loop, which should always be used as a source of
symmetry information in preference to the above space-group names.
They are only intended as comments.
;
_shelx_estimated_absorpt_t_min 0.353
_shelx_estimated_absorpt_t_max 0.615
_shelxl_version_number 2013-4

loop_
_space_group_symop_operation_xyz
'x, y, z'
'-x+1/2, y+1/2, -z+1/2'
'-x, -y, -z'
'x-1/2, -y-1/2, z-1/2'

loop_
_atom_site_label
_atom_site_type_symbol
_atom_site_fract_x
_atom_site_fract_y
_atom_site_fract_z
_atom_site_U_iso_or_equiv
_atom_site_adp_type
_atom_site_occupancy
_atom_site_site_symmetry_order
_atom_site_calc_flag
_atom_site_refinement_flags_posn
_atom_site_refinement_flags_adp
U1 U 0.82965(3) 0.33124(2) 0.36157(2) 0.02869(8) Uani 1 1 d . .
S1 S 1.3323(2) 0.45370(13) 0.17824(11) 0.0415(5) Uani 1 1 d . .
O2 O 0.9235(6) 0.4033(3) 0.4352(3) 0.0383(11) Uani 1 1 d . .
O5 O 1.0813(6) 0.3428(3) 0.2821(3) 0.0432(12) Uani 1 1 d . .
C10 C 0.1698(9) 0.6648(5) 0.3744(4) 0.0476(19) Uani 1 1 d . .
H10A H 0.1910 0.7245 0.3431 0.071 Uiso 1 1 calc R U
H10B H 0.1537 0.6861 0.4269 0.071 Uiso 1 1 calc R U
H10C H 0.0694 0.6301 0.3552 0.071 Uiso 1 1 calc R U
O6 O 0.8934(6) 0.4619(4) 0.2731(3) 0.0496(14) Uani 1 1 d . .
O1 O 0.7306(6) 0.2594(4) 0.2900(3) 0.0470(13) Uani 1 1 d . .
O4 O 0.8676(8) 0.0371(4) 0.4048(5) 0.112(3) Uani 1 1 d . .
O3 O 0.9575(6) 0.1950(3) 0.4085(3) 0.0438(13) Uani 1 1 d . .
C17 C 0.4734(8) 0.1644(5) 0.5321(4) 0.0370(15) Uani 1 1 d . .
H17 H 0.4831 0.1013 0.5576 0.044 Uiso 1 1 calc R U
C8 C 0.4532(8) 0.6133(5) 0.3295(4) 0.0389(17) Uani 1 1 d . .
H8 H 0.4587 0.6740 0.3008 0.047 Uiso 1 1 calc R U
C2 C 1.1359(8) 0.0727(5) 0.3592(4) 0.0377(17) Uani 1 1 d . .
N1 N 0.5840(6) 0.4580(4) 0.3672(3) 0.0311(12) Uani 1 1 d . .
C9 C 0.3158(8) 0.5942(5) 0.3716(3) 0.0323(15) Uani 1 1 d . .
C1 C 0.9742(9) 0.0989(5) 0.3940(5) 0.049(2) Uani 1 1 d . .
N2 N 0.5907(6) 0.2827(4) 0.4457(3) 0.0291(12) Uani 1 1 d . .
C18 C 0.5949(8) 0.1949(5) 0.4833(4) 0.0373(17) Uani 1 1 d . .
H18 H 0.6868 0.1510 0.4760 0.045 Uiso 1 1 calc R U
C7 C 0.5839(8) 0.5453(5) 0.3283(4) 0.0355(16) Uani 1 1 d . .
H7 H 0.6775 0.5610 0.2987 0.043 Uiso 1 1 calc R U
C13 C 0.4561(7) 0.3433(5) 0.4548(3) 0.0260(13) Uani 1 1 d . .
C6 C 1.0339(8) 0.4263(5) 0.2558(4) 0.0342(15) Uani 1 1 d . .
C12 C 0.4514(7) 0.4395(4) 0.4106(3) 0.0250(13) Uani 1 1 d . .
C11 C 0.3182(7) 0.5042(5) 0.4126(3) 0.0313(14) Uani 1 1 d . .
H11 H 0.2257 0.4873 0.4425 0.038 Uiso 1 1 calc R U
C14 C 0.3304(7) 0.3161(4) 0.5032(4) 0.0293(14) Uani 1 1 d . .
H14 H 0.2376 0.3599 0.5087 0.035 Uiso 1 1 calc R U
C5 C 1.1373(7) 0.4886(5) 0.2073(4) 0.0323(14) Uani 1 1 d . .
C15 C 0.3380(7) 0.2258(5) 0.5439(4) 0.0308(15) Uani 1 1 d . .
C3 C 1.2328(8) 0.6340(5) 0.1488(4) 0.0359(16) Uani 1 1 d . .
H3 H 1.2282 0.7019 0.1311 0.043 Uiso 1 1 calc R U
C4 C 1.1032(8) 0.5862(6) 0.1864(4) 0.0394(17) Uani 1 1 d . .
H4 H 1.0006 0.6187 0.1965 0.047 Uiso 1 1 calc R U
C16 C 0.2054(9) 0.1979(6) 0.5965(5) 0.050(2) Uani 1 1 d . .
H16A H 0.2416 0.1395 0.6269 0.074 Uiso 1 1 calc R U
H16B H 0.1037 0.1806 0.5674 0.074 Uiso 1 1 calc R U
H16C H 0.1831 0.2552 0.6300 0.074 Uiso 1 1 calc R U

loop_
_atom_site_aniso_label
_atom_site_aniso_U_11
_atom_site_aniso_U_22
_atom_site_aniso_U_33
_atom_site_aniso_U_23
_atom_site_aniso_U_13
_atom_site_aniso_U_12
U1 0.02581(12) 0.02708(13) 0.03374(14) -0.00218(12) 0.01100(9) -0.00301(11)
S1 0.0374(10) 0.0258(9) 0.0627(13) -0.0027(8) 0.0241(9) -0.0033(7)
O2 0.039(3) 0.032(3) 0.044(3) -0.004(2) 0.007(2) -0.003(2)
O5 0.038(3) 0.034(3) 0.058(3) 0.003(2) 0.024(2) -0.004(2)
C10 0.052(5) 0.036(4) 0.055(5) 0.008(4) 0.002(4) 0.016(4)
O6 0.036(3) 0.050(3) 0.064(4) 0.018(3) 0.024(2) 0.006(2)
O1 0.052(3) 0.050(3) 0.039(3) -0.003(2) 0.011(2) -0.015(3)
O4 0.075(5) 0.044(4) 0.222(9) -0.023(5) 0.095(5) -0.007(3)
O3 0.039(3) 0.032(3) 0.061(3) 0.001(2) 0.015(2) 0.010(2)
C17 0.044(4) 0.027(3) 0.040(4) 0.005(3) 0.005(3) 0.002(3)
C8 0.043(4) 0.028(4) 0.045(4) 0.006(3) -0.001(3) -0.004(3)
C2 0.037(4) 0.036(4) 0.041(4) 0.001(3) 0.012(3) 0.014(3)
N1 0.026(3) 0.030(3) 0.037(3) 0.004(2) 0.005(2) -0.003(2)
C9 0.039(4) 0.031(3) 0.028(4) -0.008(3) 0.002(3) 0.004(3)
C1 0.042(4) 0.025(4) 0.080(6) -0.002(4) 0.029(4) 0.003(3)
N2 0.023(3) 0.027(3) 0.038(3) 0.010(2) 0.009(2) 0.003(2)
C18 0.030(4) 0.036(4) 0.046(4) 0.004(3) 0.010(3) 0.003(3)
C7 0.037(4) 0.034(4) 0.036(4) 0.011(3) 0.011(3) 0.003(3)
C13 0.022(3) 0.027(3) 0.029(3) -0.002(3) 0.004(2) -0.005(3)
C6 0.036(4) 0.032(4) 0.035(4) 0.003(3) 0.011(3) -0.006(3)
C12 0.021(3) 0.029(3) 0.025(3) -0.002(3) 0.000(2) -0.002(2)
C11 0.027(3) 0.037(4) 0.030(3) 0.000(3) 0.002(3) 0.002(3)
C14 0.025(3) 0.027(4) 0.036(4) 0.002(3) 0.005(3) -0.001(3)
C5 0.028(3) 0.034(4) 0.035(4) 0.001(3) 0.010(3) -0.005(3)
C15 0.027(3) 0.028(3) 0.038(4) -0.005(3) 0.008(3) -0.001(3)
C3 0.039(4) 0.030(4) 0.039(4) 0.010(3) 0.009(3) 0.000(3)
C4 0.029(4) 0.048(5) 0.041(4) 0.006(4) 0.007(3) 0.002(3)
C16 0.050(5) 0.045(5) 0.056(5) 0.012(4) 0.029(4) 0.002(3)

loop_
_atom_type_symbol
_atom_type_description
_atom_type_scat_dispersion_real
_atom_type_scat_dispersion_imag
_atom_type_scat_source
C C 0.0033 0.0016 'International Tables Vol C Tables 4.2.6.8 and 6.1.1.4'
H H 0.0000 0.0000 'International Tables Vol C Tables 4.2.6.8 and 6.1.1.4'
N N 0.0061 0.0033 'International Tables Vol C Tables 4.2.6.8 and 6.1.1.4'
O O 0.0106 0.0060 'International Tables Vol C Tables 4.2.6.8 and 6.1.1.4'
S S 0.1246 0.1234 'International Tables Vol C Tables 4.2.6.8 and 6.1.1.4'
U U -9.6767 9.6646 'International Tables Vol C Tables 4.2.6.8 and 6.1.1.4'

loop_
_geom_angle_atom_site_label_1
_geom_angle_atom_site_label_2
_geom_angle_atom_site_label_3
_geom_angle
_geom_angle_site_symmetry_1
_geom_angle_site_symmetry_3
O1 U1 O2 178.2(2) . .
O1 U1 O3 91.5(2) . .
O2 U1 O3 88.80(19) . .
O1 U1 O6 91.2(2) . .
O2 U1 O6 89.8(2) . .
O3 U1 O6 136.30(16) . .
O1 U1 O5 89.19(19) . .
O2 U1 O5 92.60(18) . .
O3 U1 O5 83.47(16) . .
O6 U1 O5 52.97(15) . .
O1 U1 N2 87.14(19) . .
O2 U1 N2 91.11(19) . .
O3 U1 N2 85.76(16) . .
O6 U1 N2 137.93(16) . .
O5 U1 N2 168.54(16) . .
O1 U1 N1 92.7(2) . .
O2 U1 N1 86.16(19) . .
O3 U1 N1 148.63(16) . .
O6 U1 N1 74.69(16) . .
O5 U1 N1 127.65(16) . .
N2 U1 N1 63.43(16) . .
O1 U1 C6 91.4(2) . .
O2 U1 C6 90.2(2) . .
O3 U1 C6 109.72(19) . .
O6 U1 C6 26.61(17) . .
O5 U1 C6 26.41(16) . .
N2 U1 C6 164.49(18) . .
N1 U1 C6 101.25(18) . .
C5 S1 C2 90.9(3) . 2_755
C6 O5 U1 91.1(4) . .
C9 C10 H10A 109.5 . .
C9 C10 H10B 109.5 . .
H10A C10 H10B 109.5 . .
C9 C10 H10C 109.5 . .
H10A C10 H10C 109.5 . .
H10B C10 H10C 109.5 . .
C6 O6 U1 95.6(4) . .
C1 O3 U1 140.0(5) . .
C15 C17 C18 119.8(6) . .
C15 C17 H17 120.1 . .
C18 C17 H17 120.1 . .
C9 C8 C7 120.8(6) . .
C9 C8 H8 119.6 . .
C7 C8 H8 119.6 . .
C3 C2 C1 126.8(6) 2_745 .
C3 C2 S1 112.6(5) 2_745 2_745
C1 C2 S1 120.5(5) . 2_745
C7 N1 C12 117.2(5) . .
C7 N1 U1 121.7(4) . .
C12 N1 U1 121.2(4) . .
C8 C9 C11 116.1(6) . .
C8 C9 C10 123.0(6) . .
C11 C9 C10 120.9(6) . .
O4 C1 O3 123.6(6) . .
O4 C1 C2 122.7(7) . .
O3 C1 C2 113.7(6) . .
C18 N2 C13 117.6(5) . .
C18 N2 U1 120.0(4) . .
C13 N2 U1 122.5(4) . .
N2 C18 C17 123.7(6) . .
N2 C18 H18 118.2 . .
C17 C18 H18 118.2 . .
N1 C7 C8 122.7(6) . .
N1 C7 H7 118.7 . .
C8 C7 H7 118.7 . .
N2 C13 C14 121.0(6) . .
N2 C13 C12 116.7(5) . .
C14 C13 C12 122.3(5) . .
O5 C6 O6 120.1(6) . .
O5 C6 C5 122.8(6) . .
O6 C6 C5 117.1(6) . .
O5 C6 U1 62.4(3) . .
O6 C6 U1 57.8(3) . .
C5 C6 U1 171.9(5) . .
N1 C12 C11 122.0(6) . .
N1 C12 C13 116.2(5) . .
C11 C12 C13 121.7(5) . .
C12 C11 C9 121.3(6) . .
C12 C11 H11 119.4 . .
C9 C11 H11 119.4 . .
C13 C14 C15 121.1(6) . .
C13 C14 H14 119.4 . .
C15 C14 H14 119.4 . .
C4 C5 C6 125.1(6) . .
C4 C5 S1 110.4(5) . .
C6 C5 S1 124.0(5) . .
C17 C15 C14 116.7(6) . .
C17 C15 C16 122.2(6) . .
C14 C15 C16 121.0(6) . .
C2 C3 C4 112.0(6) 2_755 .
C2 C3 H3 124.0 2_755 .
C4 C3 H3 124.0 . .
C5 C4 C3 114.0(6) . .
C5 C4 H4 123.0 . .
C3 C4 H4 123.0 . .
C15 C16 H16A 109.5 . .
C15 C16 H16B 109.5 . .
H16A C16 H16B 109.5 . .
C15 C16 H16C 109.5 . .
H16A C16 H16C 109.5 . .
H16B C16 H16C 109.5 . .

loop_
_geom_bond_atom_site_label_1
_geom_bond_atom_site_label_2
_geom_bond_distance
_geom_bond_site_symmetry_2
U1 O1 1.754(5) .
U1 O2 1.763(5) .
U1 O3 2.220(5) .
U1 O6 2.393(5) .
U1 O5 2.496(4) .
U1 N2 2.541(5) .
U1 N1 2.591(5) .
U1 C6 2.815(6) .
S1 C5 1.723(6) .
S1 C2 1.727(7) 2_755
O5 C6 1.252(8) .
C10 C9 1.500(9) .
C10 H10A 0.9800 .
C10 H10B 0.9800 .
C10 H10C 0.9800 .
O6 C6 1.267(8) .
O4 C1 1.202(8) .
O3 C1 1.303(8) .
C17 C15 1.377(9) .
C17 C18 1.380(9) .
C17 H17 0.9500 .
C8 C9 1.371(9) .
C8 C7 1.382(9) .
C8 H8 0.9500 .
C2 C3 1.340(9) 2_745
C2 C1 1.492(9) .
C2 S1 1.727(7) 2_745
N1 C7 1.343(8) .
N1 C12 1.350(7) .
C9 C11 1.392(9) .
N2 C18 1.336(8) .
N2 C13 1.358(7) .
C18 H18 0.9500 .
C7 H7 0.9500 .
C13 C14 1.387(8) .
C13 C12 1.492(8) .
C6 C5 1.462(8) .
C12 C11 1.370(8) .
C11 H11 0.9500 .
C14 C15 1.393(8) .
C14 H14 0.9500 .
C5 C4 1.366(9) .
C15 C16 1.478(9) .
C3 C2 1.340(9) 2_755
C3 C4 1.400(9) .
C3 H3 0.9500 .
C4 H4 0.9500 .
C16 H16A 0.9800 .
C16 H16B 0.9800 .
C16 H16C 0.9800 .

loop_
_geom_torsion_atom_site_label_1
_geom_torsion_atom_site_label_2
_geom_torsion_atom_site_label_3
_geom_torsion_atom_site_label_4
_geom_torsion
_geom_torsion_site_symmetry_1
C7 C8 C9 C11 0.6(10) .
C7 C8 C9 C10 -179.4(7) .
U1 O3 C1 O4 -75.1(13) .
U1 O3 C1 C2 102.3(8) .
C3 C2 C1 O4 -173.6(10) 2_745
S1 C2 C1 O4 8.1(13) 2_745
C3 C2 C1 O3 9.0(12) 2_745
S1 C2 C1 O3 -169.3(6) 2_745
C13 N2 C18 C17 -2.0(10) .
U1 N2 C18 C17 177.7(5) .
C15 C17 C18 N2 0.3(11) .
C12 N1 C7 C8 -2.0(10) .
U1 N1 C7 C8 179.0(5) .
C9 C8 C7 N1 0.3(11) .
C18 N2 C13 C14 1.9(9) .
U1 N2 C13 C14 -177.8(4) .
C18 N2 C13 C12 -178.2(6) .
U1 N2 C13 C12 2.1(7) .
U1 O5 C6 O6 -4.6(7) .
U1 O5 C6 C5 172.9(6) .
U1 O6 C6 O5 4.8(7) .
U1 O6 C6 C5 -172.8(5) .
C7 N1 C12 C11 3.0(9) .
U1 N1 C12 C11 -178.1(4) .
C7 N1 C12 C13 -178.5(5) .
U1 N1 C12 C13 0.4(7) .
N2 C13 C12 N1 -1.6(8) .
C14 C13 C12 N1 178.3(6) .
N2 C13 C12 C11 176.9(6) .
C14 C13 C12 C11 -3.2(9) .
N1 C12 C11 C9 -2.1(10) .
C13 C12 C11 C9 179.4(6) .
C8 C9 C11 C12 0.3(9) .
C10 C9 C11 C12 -179.7(6) .
N2 C13 C14 C15 -0.1(9) .
C12 C13 C14 C15 -180.0(6) .
O5 C6 C5 C4 -169.6(7) .
O6 C6 C5 C4 7.9(11) .
O5 C6 C5 S1 2.0(10) .
O6 C6 C5 S1 179.5(5) .
C2 S1 C5 C4 1.3(6) 2_755
C2 S1 C5 C6 -171.4(6) 2_755
C18 C17 C15 C14 1.5(10) .
C18 C17 C15 C16 -179.0(7) .
C13 C14 C15 C17 -1.6(9) .
C13 C14 C15 C16 178.8(6) .
C6 C5 C4 C3 171.3(6) .
S1 C5 C4 C3 -1.2(8) .
C2 C3 C4 C5 0.4(9) 2_755
